data_1516688
loop_
_publ_author_name
'Bergantin, Stefano'
'Moret, Massimo'
'Buth, Gernot'
'Fabbiani, Francesca P. A.'

_publ_section_title
;
 Pressure-Induced Conformational Change in Organic Semiconductors:
 Triggering a Reversible Phase Transition in Rubrene
;
_journal_issue 25
_journal_name_full 'The Journal of Physical Chemistry C'
_journal_page_first 13476
_journal_paper_doi 10.1021/jp503271h
_journal_volume 118
_journal_year 2014
_chemical_formula_moiety 'C42 H28'
_chemical_formula_sum 'C42 H28'
_chemical_formula_weight 532.64
_chemical_name_common rubrene
_chemical_name_systematic 5,6,11,12-tetraphenyltetracene
_space_group_crystal_system triclinic
_space_group_IT_number 2
_space_group_name_Hall '-P 1'
_space_group_name_H-M_alt 'P -1'
_symmetry_space_group_name_Hall '-P 1'
_symmetry_space_group_name_H-M 'P -1'
_atom_sites_solution_hydrogens geom
_atom_sites_solution_primary 'known coordinates'
_atom_sites_solution_secondary 'known coordinates'
_audit_creation_method SHELXL-2013
_cell_angle_alpha 93.201(11)
_cell_angle_beta 105.501(5)
_cell_angle_gamma 96.079(6)
_cell_formula_units_Z 1
_cell_length_a 7.0478(3)
_cell_length_b 8.5495(13)
_cell_length_c 11.9485(11)
_cell_measurement_reflns_used 1463
_cell_measurement_temperature 293(2)
_cell_measurement_theta_max 45.255
_cell_measurement_theta_min 5.623
_cell_volume 687.20(13)
_diffrn_ambient_temperature 293(2)
_diffrn_measured_fraction_theta_full 0.390
_diffrn_measured_fraction_theta_max 0.391
_diffrn_measurement_device 'Bruker AXS SMART APEX'
_diffrn_measurement_device_type Area
_diffrn_measurement_method '\f & \w scans'
_diffrn_radiation_type synchrotron
_diffrn_radiation_wavelength 0.661
_diffrn_reflns_av_R_equivalents 0.0530
_diffrn_reflns_av_unetI/netI 0.0357
_diffrn_reflns_Laue_measured_fraction_full 0.390
_diffrn_reflns_Laue_measured_fraction_max 0.391
_diffrn_reflns_limit_h_max 6
_diffrn_reflns_limit_h_min -7
_diffrn_reflns_limit_k_max 6
_diffrn_reflns_limit_k_min -3
_diffrn_reflns_limit_l_max 11
_diffrn_reflns_limit_l_min 0
_diffrn_reflns_number 550
_diffrn_reflns_point_group_measured_fraction_full 0.390
_diffrn_reflns_point_group_measured_fraction_max 0.391
_diffrn_reflns_theta_full 19.200
_diffrn_reflns_theta_max 19.282
_diffrn_reflns_theta_min 2.812
_exptl_absorpt_coefficient_mu 0.073
_exptl_absorpt_correction_T_max 0.7448
_exptl_absorpt_correction_T_min 0.6143
_exptl_absorpt_correction_type multi-scan
_exptl_absorpt_process_details
;
TWINABS V.2012/1
SHADE (Parsons, 2004)
;
_exptl_crystal_colour red
_exptl_crystal_density_diffrn 1.287
_exptl_crystal_description prism
_exptl_crystal_F_000 280
_exptl_crystal_size_max 0.20
_exptl_crystal_size_mid 0.07
_exptl_crystal_size_min 0.05
_refine_diff_density_max 0.093
_refine_diff_density_min -0.099
_refine_diff_density_rms 0.025
_refine_ls_extinction_method none
_refine_ls_goodness_of_fit_ref 1.153
_refine_ls_hydrogen_treatment constr
_refine_ls_matrix_type full
_refine_ls_number_parameters 167
_refine_ls_number_reflns 550
_refine_ls_number_restraints 158
_refine_ls_restrained_S_all 1.011
_refine_ls_R_factor_all 0.0724
_refine_ls_R_factor_gt 0.0589
_refine_ls_shift/su_max 0.000
_refine_ls_shift/su_mean 0.000
_refine_ls_structure_factor_coef Fsqd
_refine_ls_weighting_details 'w=1/[\s^2^(Fo^2^)+0.8241P] where P=(Fo^2^+2Fc^2^)/3'
_refine_ls_weighting_scheme calc
_refine_ls_wR_factor_gt 0.1224
_refine_ls_wR_factor_ref 0.1290
_reflns_Friedel_coverage 0.000
_reflns_number_gt 459
_reflns_number_total 550
_reflns_threshold_expression 'I > 2\s(I)'
_cod_data_source_file Trcl_I_1p5kbar.cif
_cod_data_source_block Trcl_I_1p5kbar
_cod_depositor_comments 'Adding full bibliography for 1516682--1516689.cif.'
_cod_database_code 1516688
_shelx_space_group_comment
;
The symmetry employed for this shelxl refinement is uniquely defined
by the following loop, which should always be used as a source of
symmetry information in preference to the above space-group names.
They are only intended as comments.
;
_shelxl_version_number 2013-3

loop_
_space_group_symop_operation_xyz
'x, y, z'
'-x, -y, -z'

loop_
_atom_site_label
_atom_site_type_symbol
_atom_site_fract_x
_atom_site_fract_y
_atom_site_fract_z
_atom_site_U_iso_or_equiv
_atom_site_adp_type
_atom_site_occupancy
_atom_site_site_symmetry_order
_atom_site_calc_flag
_atom_site_refinement_flags_posn
_atom_site_refinement_flags_adp
C1 C 0.5367(8) 0.1962(8) 0.8373(5) 0.049(5) Uani 1 1 d DG U
C2 C 0.4216(8) 0.0629(9) 0.8557(5) 0.059(5) Uani 1 1 d G U
H2 H 0.3770 0.0615 0.9223 0.071 Uiso 1 1 calc R U
C3 C 0.3730(8) -0.0682(8) 0.7747(6) 0.078(6) Uani 1 1 d G U
H3 H 0.2959 -0.1573 0.7870 0.094 Uiso 1 1 calc R U
C4 C 0.4395(9) -0.0660(8) 0.6752(6) 0.073(6) Uani 1 1 d G U
H4 H 0.4070 -0.1537 0.6209 0.087 Uiso 1 1 calc R U
C5 C 0.5546(8) 0.0672(9) 0.6568(5) 0.066(6) Uani 1 1 d G U
H5 H 0.5991 0.0687 0.5902 0.079 Uiso 1 1 calc R U
C6 C 0.6032(7) 0.1983(8) 0.7378(5) 0.062(6) Uani 1 1 d G U
H6 H 0.6802 0.2875 0.7255 0.074 Uiso 1 1 calc R U
C7 C 0.2380(7) 0.3892(9) 0.7351(5) 0.039(5) Uani 1 1 d DG U
C8 C 0.1039(7) 0.2527(8) 0.6998(5) 0.044(5) Uani 1 1 d G U
H8 H 0.0546 0.2003 0.7542 0.052 Uiso 1 1 calc R U
C9 C 0.0437(7) 0.1945(8) 0.5831(5) 0.048(6) Uani 1 1 d G U
H9 H -0.0461 0.1031 0.5595 0.058 Uiso 1 1 calc R U
C10 C 0.1175(8) 0.2728(9) 0.5018(4) 0.060(6) Uani 1 1 d G U
H10 H 0.0771 0.2338 0.4238 0.073 Uiso 1 1 calc R U
C11 C 0.2516(8) 0.4093(9) 0.5371(5) 0.062(6) Uani 1 1 d G U
H11 H 0.3009 0.4617 0.4827 0.074 Uiso 1 1 calc R U
C12 C 0.3118(7) 0.4675(8) 0.6538(5) 0.053(5) Uani 1 1 d G U
H12 H 0.4016 0.5589 0.6774 0.064 Uiso 1 1 calc R U
C13 C 0.5985(10) 0.3367(13) 0.9283(9) 0.048(5) Uani 1 1 d D U
C14 C 0.4721(10) 0.4526(15) 0.9429(9) 0.038(5) Uani 1 1 d . U
C15 C 0.2932(9) 0.4669(15) 0.8585(7) 0.039(5) Uani 1 1 d D U
C16 C 0.1629(9) 0.5697(16) 0.8802(9) 0.045(5) Uani 1 1 d . U
C17 C -0.0208(10) 0.5814(18) 0.7994(10) 0.058(6) Uani 1 1 d . U
H17 H -0.0586 0.5154 0.7305 0.069 Uiso 1 1 calc R U
C18 C -0.1443(10) 0.6846(18) 0.8178(10) 0.065(7) Uani 1 1 d . U
H18 H -0.2625 0.6909 0.7614 0.078 Uiso 1 1 calc R U
C19 C -0.0932(11) 0.7822(18) 0.9227(10) 0.063(7) Uani 1 1 d . U
H19 H -0.1800 0.8506 0.9370 0.076 Uiso 1 1 calc R U
C20 C 0.0812(11) 0.7769(18) 1.0026(10) 0.062(7) Uani 1 1 d . U
H20 H 0.1148 0.8464 1.0695 0.074 Uiso 1 1 calc R U
C21 C 0.2185(9) 0.6679(16) 0.9887(9) 0.050(6) Uani 1 1 d . U

loop_
_atom_site_aniso_label
_atom_site_aniso_U_11
_atom_site_aniso_U_22
_atom_site_aniso_U_33
_atom_site_aniso_U_23
_atom_site_aniso_U_13
_atom_site_aniso_U_12
C1 0.031(4) 0.066(10) 0.045(6) -0.021(7) 0.009(4) 0.006(5)
C2 0.051(5) 0.076(10) 0.044(7) -0.015(8) 0.011(5) 0.000(5)
C3 0.068(5) 0.084(12) 0.072(8) -0.025(9) 0.016(5) -0.012(7)
C4 0.072(6) 0.074(12) 0.065(7) -0.028(9) 0.018(5) -0.001(6)
C5 0.060(5) 0.076(12) 0.057(8) -0.026(9) 0.017(5) 0.005(6)
C6 0.046(4) 0.078(11) 0.060(7) -0.025(8) 0.023(5) -0.003(6)
C7 0.030(4) 0.048(10) 0.033(6) -0.004(7) -0.002(4) 0.005(4)
C8 0.034(4) 0.049(11) 0.042(6) -0.002(8) -0.001(4) 0.007(5)
C9 0.046(5) 0.053(12) 0.035(7) -0.001(8) -0.009(4) 0.014(5)
C10 0.075(6) 0.057(12) 0.044(7) -0.007(9) 0.011(5) 0.004(6)
C11 0.074(5) 0.066(13) 0.042(7) 0.002(8) 0.012(5) 0.008(6)
C12 0.054(5) 0.058(11) 0.041(6) -0.003(7) 0.011(4) -0.006(6)
C13 0.033(4) 0.059(9) 0.049(7) -0.021(8) 0.014(4) -0.005(4)
C14 0.030(3) 0.048(10) 0.034(6) -0.009(7) 0.014(3) -0.007(4)
C15 0.031(3) 0.044(10) 0.039(5) -0.007(7) 0.013(3) -0.007(4)
C16 0.030(3) 0.055(11) 0.044(6) -0.015(8) 0.007(4) -0.005(4)
C17 0.036(4) 0.070(12) 0.057(7) -0.019(8) 0.001(4) 0.002(5)
C18 0.039(4) 0.080(14) 0.066(8) -0.019(10) 0.003(4) 0.006(5)
C19 0.042(4) 0.080(15) 0.064(8) -0.016(10) 0.013(4) 0.007(5)
C20 0.050(4) 0.077(14) 0.057(8) -0.022(10) 0.017(4) 0.007(5)
C21 0.032(4) 0.061(13) 0.055(7) -0.019(10) 0.017(4) -0.005(5)

loop_
_atom_type_symbol
_atom_type_description
_atom_type_scat_dispersion_real
_atom_type_scat_dispersion_imag
_atom_type_scat_source
C C 0.0033 0.0016 'International Tables Vol C Tables 4.2.6.8 and 6.1.1.4'
H H 0.0000 0.0000 'International Tables Vol C Tables 4.2.6.8 and 6.1.1.4'

loop_
_geom_angle_atom_site_label_1
_geom_angle_atom_site_label_2
_geom_angle_atom_site_label_3
_geom_angle
_geom_angle_site_symmetry_1
_geom_angle_site_symmetry_3
C2 C1 C6 120.0 . .
C2 C1 C13 120.3(6) . .
C6 C1 C13 119.7(6) . .
C1 C2 C3 120.0 . .
C4 C3 C2 120.0 . .
C5 C4 C3 120.0 . .
C6 C5 C4 120.0 . .
C5 C6 C1 120.0 . .
C8 C7 C12 120.0 . .
C8 C7 C15 122.2(6) . .
C12 C7 C15 117.5(6) . .
C7 C8 C9 120.0 . .
C8 C9 C10 120.0 . .
C11 C10 C9 120.0 . .
C12 C11 C10 120.0 . .
C11 C12 C7 120.0 . .
C21 C13 C14 120.7(5) 2_667 .
C21 C13 C1 114.2(8) 2_667 .
C14 C13 C1 124.3(7) . .
C15 C14 C13 122.5(6) . .
C15 C14 C14 120.7(10) . 2_667
C13 C14 C14 116.5(12) . 2_667
C16 C15 C14 121.2(5) . .
C16 C15 C7 114.9(8) . .
C14 C15 C7 123.6(6) . .
C15 C16 C17 122.3(6) . .
C15 C16 C21 118.9(8) . .
C17 C16 C21 118.7(8) . .
C18 C17 C16 122.7(7) . .
C17 C18 C19 119.7(10) . .
C20 C19 C18 120.1(9) . .
C19 C20 C21 122.8(7) . .
C13 C21 C16 121.2(7) 2_667 .
C13 C21 C20 122.8(6) 2_667 .
C16 C21 C20 115.8(9) . .

loop_
_geom_bond_atom_site_label_1
_geom_bond_atom_site_label_2
_geom_bond_distance
_geom_bond_site_symmetry_2
C1 C2 1.3900 .
C1 C6 1.3900 .
C1 C13 1.518(5) .
C2 C3 1.3900 .
C3 C4 1.3900 .
C4 C5 1.3900 .
C5 C6 1.3900 .
C7 C8 1.3900 .
C7 C12 1.3900 .
C7 C15 1.515(5) .
C8 C9 1.3900 .
C9 C10 1.3900 .
C10 C11 1.3900 .
C11 C12 1.3900 .
C13 C21 1.407(13) 2_667
C13 C14 1.434(13) .
C14 C15 1.410(13) .
C14 C14 1.482(12) 2_667
C15 C16 1.398(12) .
C16 C17 1.411(14) .
C16 C21 1.441(8) .
C17 C18 1.352(13) .
C18 C19 1.405(9) .
C19 C20 1.346(14) .
C20 C21 1.447(14) .
C21 C13 1.407(13) 2_667
